data_1505022
loop_
_publ_author_name
'Guddneppanavar, Rajsekhar'
'Choudhury, Jayati Roy'
'Kheradi, Alexander R.'
'Steen, Bartlett D.'
'Saluta, Gilda'
'Kucera, Gregory L.'
'Day, Cynthia S.'
'Bierbach, Ulrich'

_publ_section_title
;
 Effect of the diamine nonleaving group in platinum-acridinylthiourea
 conjugates on DNA damage and cytotoxicity.
;
_journal_issue 9
_journal_name_full 'Journal of medicinal chemistry'
_journal_page_first 2259
_journal_page_last 2263
_journal_paper_doi 10.1021/jm0614376
_journal_volume 50
_journal_year 2007
_chemical_formula_sum 'C24 H37 Cl N8 O6 Pt S'
_chemical_formula_weight 796.22
_chemical_name_systematic
; 
 ? 
;
_space_group_IT_number 2
_symmetry_cell_setting triclinic
_symmetry_space_group_name_Hall '-P 1'
_symmetry_space_group_name_H-M 'P -1'
_atom_sites_solution_hydrogens geom
_atom_sites_solution_primary direct
_atom_sites_solution_secondary difmap
_audit_creation_method SHELXTL
_cell_angle_alpha 95.598(2)
_cell_angle_beta 92.629(2)
_cell_angle_gamma 94.082(2)
_cell_formula_units_Z 2
_cell_length_a 7.2660(7)
_cell_length_b 11.8032(12)
_cell_length_c 17.1930(17)
_cell_measurement_reflns_used 7113
_cell_measurement_temperature 193(2)
_cell_measurement_theta_max 29.771
_cell_measurement_theta_min 3.791
_cell_volume 1461.7(3)
_computing_cell_refinement 'Bruker SMART'
_computing_data_collection 'Bruker SMART'
_computing_data_reduction 'Bruker SAINT'
_computing_molecular_graphics 'Bruker SHELXTL'
_computing_publication_material 'Bruker SHELXTL'
_computing_structure_refinement 'SHELXL-97 (Sheldrick, 1997)'
_computing_structure_solution 'SHELXS-97 (Sheldrick, 1990)'
_diffrn_ambient_temperature 193(2)
_diffrn_measured_fraction_theta_full 0.955
_diffrn_measured_fraction_theta_max 0.955
_diffrn_measurement_device_type 'Bruker APEX CCD area detector'
_diffrn_measurement_method 'phi and omega scans'
_diffrn_radiation_monochromator graphite
_diffrn_radiation_source 'fine-focus sealed tube'
_diffrn_radiation_type MoK\a
_diffrn_radiation_wavelength 0.71073
_diffrn_reflns_av_R_equivalents 0.0226
_diffrn_reflns_av_sigmaI/netI 0.0388
_diffrn_reflns_limit_h_max 10
_diffrn_reflns_limit_h_min -10
_diffrn_reflns_limit_k_max 16
_diffrn_reflns_limit_k_min -16
_diffrn_reflns_limit_l_max 24
_diffrn_reflns_limit_l_min -24
_diffrn_reflns_number 15111
_diffrn_reflns_theta_full 30.04
_diffrn_reflns_theta_max 30.04
_diffrn_reflns_theta_min 3.79
_diffrn_standards_decay_% 0
_exptl_absorpt_coefficient_mu 5.016
_exptl_absorpt_correction_T_max 0.6084
_exptl_absorpt_correction_T_min 0.4189
_exptl_absorpt_correction_type multi-scan
_exptl_absorpt_process_details
; 
 Data were corrected for absorption effects using the 
 multi-scan technique (SADABS).  Ratio of minimum
 to maximum apparent transmission:   0.625502
;
_exptl_crystal_colour yellow
_exptl_crystal_density_diffrn 1.809
_exptl_crystal_density_method 'not measured'
_exptl_crystal_description block
_exptl_crystal_F_000 792
_exptl_crystal_size_max 0.21
_exptl_crystal_size_mid 0.14
_exptl_crystal_size_min 0.11
_refine_diff_density_max 2.571
_refine_diff_density_min -1.538
_refine_diff_density_rms 0.146
_refine_ls_extinction_method none
_refine_ls_goodness_of_fit_ref 1.044
_refine_ls_hydrogen_treatment mixed
_refine_ls_matrix_type full
_refine_ls_number_parameters 384
_refine_ls_number_reflns 8164
_refine_ls_number_restraints 0
_refine_ls_restrained_S_all 1.044
_refine_ls_R_factor_all 0.0403
_refine_ls_R_factor_gt 0.0357
_refine_ls_shift/su_max 0.001
_refine_ls_shift/su_mean 0.000
_refine_ls_structure_factor_coef Fsqd
_refine_ls_weighting_details 'calc w=1/[\s^2^(Fo^2^)+(0.0477P)^2^+1.4321P] where P=(Fo^2^+2Fc^2^)/3'
_refine_ls_weighting_scheme calc
_refine_ls_wR_factor_gt 0.0846
_refine_ls_wR_factor_ref 0.0868
_reflns_number_gt 7429
_reflns_number_total 8164
_reflns_threshold_expression >2sigma(I)
_cod_data_source_file jm0614376si20070212_073432.cif
_cod_data_source_block Compound4_a03k
_cod_depositor_comments
;
The following automatic conversions were performed:

'_symmetry_cell_setting' value 'Triclinic' changed to 'triclinic'
according to /home/saulius/struct/CIF-dictionaries/cif_core.dic
dictionary named 'cif_core.dic' version 2.4.1 from 2010-06-29.

Automatic conversion script
Id: cif_fix_values 1715 2011-07-08 13:25:40Z adriana 
;
_cod_original_sg_symbol_H-M P-1
_cod_database_code 1505022

loop_
_symmetry_equiv_pos_as_xyz
'x, y, z'
'-x, -y, -z'

loop_
_atom_site_label
_atom_site_type_symbol
_atom_site_fract_x
_atom_site_fract_y
_atom_site_fract_z
_atom_site_U_iso_or_equiv
_atom_site_adp_type
_atom_site_occupancy
_atom_site_symmetry_multiplicity
_atom_site_calc_flag
_atom_site_refinement_flags
Pt1 Pt 0.198106(19) 0.036370(12) -0.306627(8) 0.02513(5) Uani 1 1 d .
Cl1 Cl -0.03717(16) 0.09447(10) -0.38401(6) 0.0405(2) Uani 1 1 d .
S1 S 0.28505(15) 0.22495(9) -0.26322(6) 0.0335(2) Uani 1 1 d .
N1 N 0.3530(6) 0.2765(4) -0.4094(3) 0.0486(10) Uani 1 1 d .
H1N H 0.3360 0.3174 -0.4489 0.058 Uiso 1 1 calc R
N2 N 0.1532(5) 0.3887(3) -0.3458(2) 0.0383(8) Uani 1 1 d .
N3 N -0.2685(5) 0.4300(3) -0.2311(2) 0.0329(8) Uani 1 1 d .
H3N H -0.304(7) 0.482(5) -0.246(3) 0.038(15) Uiso 1 1 d .
N4 N -0.5431(5) 0.3069(3) -0.0500(2) 0.0304(7) Uani 1 1 d .
H4N H -0.617(7) 0.278(4) -0.017(3) 0.038(13) Uiso 1 1 d .
N5 N 0.1205(5) -0.1363(3) -0.3408(2) 0.0310(7) Uani 1 1 d .
N6 N 0.4055(4) -0.0265(3) -0.2391(2) 0.0277(6) Uani 1 1 d .
C1 C 0.2603(6) 0.3015(4) -0.3468(3) 0.0342(9) Uani 1 1 d .
C2 C 0.0464(6) 0.4272(4) -0.2787(3) 0.0368(9) Uani 1 1 d .
H2A H 0.0404 0.5110 -0.2759 0.044 Uiso 1 1 calc R
H2B H 0.1098 0.4092 -0.2297 0.044 Uiso 1 1 calc R
C3 C -0.1480(6) 0.3699(4) -0.2857(3) 0.0345(9) Uani 1 1 d .
H3A H -0.1995 0.3698 -0.3401 0.041 Uiso 1 1 calc R
H3B H -0.1443 0.2896 -0.2740 0.041 Uiso 1 1 calc R
C4 C -0.3356(5) 0.3975(3) -0.1655(2) 0.0250(7) Uani 1 1 d .
C5 C -0.2702(5) 0.3066(3) -0.1246(2) 0.0252(7) Uani 1 1 d .
C6 C -0.0992(6) 0.2574(4) -0.1359(3) 0.0342(9) Uani 1 1 d .
H6 H -0.0175 0.2871 -0.1718 0.041 Uiso 1 1 calc R
C7 C -0.0499(6) 0.1687(4) -0.0965(3) 0.0417(10) Uani 1 1 d .
H7 H 0.0654 0.1379 -0.1053 0.050 Uiso 1 1 calc R
C8 C -0.1655(6) 0.1224(4) -0.0434(3) 0.0382(9) Uani 1 1 d .
H8 H -0.1298 0.0594 -0.0173 0.046 Uiso 1 1 calc R
C9 C -0.3297(6) 0.1672(4) -0.0288(2) 0.0345(9) Uani 1 1 d .
H9 H -0.4084 0.1358 0.0076 0.041 Uiso 1 1 calc R
C10 C -0.3820(5) 0.2605(3) -0.0680(2) 0.0286(7) Uani 1 1 d .
C11 C -0.5924(5) 0.4048(3) -0.0770(2) 0.0275(7) Uani 1 1 d .
C12 C -0.7499(6) 0.4548(4) -0.0482(2) 0.0328(8) Uani 1 1 d .
H12 H -0.8209 0.4190 -0.0111 0.039 Uiso 1 1 calc R
C13 C -0.7994(6) 0.5543(4) -0.0735(3) 0.0363(9) Uani 1 1 d .
H13 H -0.9064 0.5873 -0.0547 0.044 Uiso 1 1 calc R
C14 C -0.6939(6) 0.6087(4) -0.1273(2) 0.0363(9) Uani 1 1 d .
H14 H -0.7280 0.6793 -0.1435 0.044 Uiso 1 1 calc R
C15 C -0.5422(6) 0.5610(4) -0.1565(2) 0.0317(8) Uani 1 1 d .
H15 H -0.4721 0.5987 -0.1929 0.038 Uiso 1 1 calc R
C16 C -0.4885(5) 0.4557(3) -0.1331(2) 0.0254(7) Uani 1 1 d .
C17 C 0.4806(8) 0.1878(5) -0.4194(4) 0.0593(16) Uani 1 1 d .
H17A H 0.5754 0.2102 -0.4548 0.089 Uiso 1 1 calc R
H17B H 0.4131 0.1162 -0.4415 0.089 Uiso 1 1 calc R
H17C H 0.5395 0.1770 -0.3685 0.089 Uiso 1 1 calc R
C18 C 0.1314(7) 0.4492(4) -0.4158(3) 0.0437(11) Uani 1 1 d .
H18A H 0.0957 0.3939 -0.4612 0.066 Uiso 1 1 calc R
H18B H 0.2486 0.4912 -0.4246 0.066 Uiso 1 1 calc R
H18C H 0.0353 0.5028 -0.4083 0.066 Uiso 1 1 calc R
C19 C 0.2200(6) -0.2029(4) -0.2854(3) 0.0341(8) Uani 1 1 d .
H19A H 0.2245 -0.2826 -0.3088 0.041 Uiso 1 1 calc R
H19B H 0.1538 -0.2042 -0.2364 0.041 Uiso 1 1 calc R
C20 C 0.4122(6) -0.1493(4) -0.2677(3) 0.0348(9) Uani 1 1 d .
H20A H 0.4755 -0.1893 -0.2274 0.042 Uiso 1 1 calc R
H20B H 0.4831 -0.1564 -0.3156 0.042 Uiso 1 1 calc R
C21 C 0.1770(8) -0.1645(5) -0.4222(3) 0.0507(12) Uani 1 1 d .
H21A H 0.1466 -0.2459 -0.4382 0.076 Uiso 1 1 calc R
H21B H 0.3104 -0.1469 -0.4243 0.076 Uiso 1 1 calc R
H21C H 0.1111 -0.1192 -0.4577 0.076 Uiso 1 1 calc R
C22 C -0.0819(7) -0.1687(5) -0.3381(4) 0.0497(12) Uani 1 1 d .
H22A H -0.1050 -0.2516 -0.3497 0.075 Uiso 1 1 calc R
H22B H -0.1503 -0.1302 -0.3769 0.075 Uiso 1 1 calc R
H22C H -0.1229 -0.1455 -0.2858 0.075 Uiso 1 1 calc R
C23 C 0.5939(6) 0.0308(4) -0.2439(3) 0.0379(9) Uani 1 1 d .
H23A H 0.6835 -0.0072 -0.2131 0.057 Uiso 1 1 calc R
H23B H 0.5947 0.1111 -0.2231 0.057 Uiso 1 1 calc R
H23C H 0.6273 0.0259 -0.2987 0.057 Uiso 1 1 calc R
C24 C 0.3587(6) -0.0163(4) -0.1550(2) 0.0369(9) Uani 1 1 d .
H24A H 0.4499 -0.0532 -0.1244 0.055 Uiso 1 1 calc R
H24B H 0.2354 -0.0537 -0.1503 0.055 Uiso 1 1 calc R
H24C H 0.3600 0.0645 -0.1354 0.055 Uiso 1 1 calc R
N7 N -0.3968(5) -0.3991(3) -0.3916(2) 0.0374(8) Uani 1 1 d .
O1 O -0.4572(6) -0.3344(4) -0.4361(2) 0.0649(12) Uani 1 1 d .
O2 O -0.4688(6) -0.4145(4) -0.3298(2) 0.0648(12) Uani 1 1 d .
O3 O -0.2558(7) -0.4462(5) -0.4056(3) 0.0859(16) Uani 1 1 d .
N8 N 0.8309(5) -0.2011(3) -0.1029(2) 0.0399(8) Uani 1 1 d .
O4 O 0.7128(5) -0.1699(4) -0.0566(3) 0.0619(11) Uani 1 1 d .
O5 O 0.9131(6) -0.1288(4) -0.1388(3) 0.0691(12) Uani 1 1 d .
O6 O 0.8637(7) -0.3020(4) -0.1120(3) 0.0784(14) Uani 1 1 d .

loop_
_atom_site_aniso_label
_atom_site_aniso_U_11
_atom_site_aniso_U_22
_atom_site_aniso_U_33
_atom_site_aniso_U_23
_atom_site_aniso_U_13
_atom_site_aniso_U_12
Pt1 0.02754(8) 0.02788(8) 0.02190(7) 0.00623(5) 0.00805(5) 0.00600(5)
Cl1 0.0440(6) 0.0465(6) 0.0341(5) 0.0107(4) 0.0012(4) 0.0166(5)
S1 0.0408(5) 0.0296(5) 0.0317(5) 0.0061(4) 0.0124(4) 0.0034(4)
N1 0.058(2) 0.049(2) 0.047(2) 0.0227(19) 0.028(2) 0.022(2)
N2 0.043(2) 0.041(2) 0.0354(19) 0.0152(16) 0.0151(16) 0.0091(16)
N3 0.0368(18) 0.0381(19) 0.0285(17) 0.0125(15) 0.0141(14) 0.0148(15)
N4 0.0338(17) 0.0324(17) 0.0270(16) 0.0089(13) 0.0099(14) 0.0027(14)
N5 0.0323(16) 0.0316(17) 0.0286(16) 0.0010(13) 0.0000(13) 0.0042(13)
N6 0.0253(15) 0.0297(16) 0.0298(16) 0.0048(13) 0.0086(12) 0.0058(12)
C1 0.034(2) 0.038(2) 0.034(2) 0.0131(17) 0.0121(16) 0.0056(17)
C2 0.040(2) 0.034(2) 0.038(2) 0.0051(18) 0.0113(18) 0.0066(17)
C3 0.036(2) 0.038(2) 0.031(2) 0.0062(17) 0.0085(16) 0.0074(17)
C4 0.0247(16) 0.0286(18) 0.0223(16) 0.0035(14) 0.0053(13) 0.0032(13)
C5 0.0258(16) 0.0270(17) 0.0237(16) 0.0045(14) 0.0027(13) 0.0042(14)
C6 0.0299(19) 0.040(2) 0.035(2) 0.0095(18) 0.0079(16) 0.0085(16)
C7 0.033(2) 0.046(3) 0.050(3) 0.013(2) 0.0055(19) 0.0127(19)
C8 0.044(2) 0.038(2) 0.036(2) 0.0137(18) 0.0023(18) 0.0104(19)
C9 0.044(2) 0.034(2) 0.0279(19) 0.0107(16) 0.0063(17) 0.0052(17)
C10 0.0325(19) 0.0305(19) 0.0229(16) 0.0017(14) 0.0029(14) 0.0043(15)
C11 0.0276(17) 0.0313(19) 0.0243(16) 0.0035(14) 0.0053(14) 0.0043(14)
C12 0.0314(19) 0.040(2) 0.0287(19) 0.0052(16) 0.0121(15) 0.0065(16)
C13 0.034(2) 0.045(2) 0.032(2) 0.0008(18) 0.0078(16) 0.0133(18)
C14 0.044(2) 0.039(2) 0.029(2) 0.0063(17) 0.0089(17) 0.0164(18)
C15 0.038(2) 0.034(2) 0.0253(18) 0.0052(15) 0.0089(15) 0.0081(16)
C16 0.0262(16) 0.0298(18) 0.0216(16) 0.0033(14) 0.0062(13) 0.0072(14)
C17 0.064(3) 0.067(4) 0.059(3) 0.031(3) 0.035(3) 0.032(3)
C18 0.051(3) 0.049(3) 0.039(2) 0.023(2) 0.020(2) 0.020(2)
C19 0.037(2) 0.0295(19) 0.036(2) 0.0064(17) 0.0010(17) 0.0042(16)
C20 0.033(2) 0.031(2) 0.041(2) 0.0055(17) 0.0036(17) 0.0074(16)
C21 0.070(3) 0.052(3) 0.030(2) -0.005(2) 0.006(2) 0.017(3)
C22 0.034(2) 0.045(3) 0.069(4) 0.005(2) -0.004(2) 0.000(2)
C23 0.0251(18) 0.042(2) 0.048(3) 0.010(2) 0.0050(17) 0.0028(17)
C24 0.039(2) 0.046(2) 0.0276(19) 0.0081(18) 0.0055(17) 0.0067(18)
N7 0.0376(19) 0.042(2) 0.0343(18) 0.0078(16) 0.0073(15) 0.0043(16)
O1 0.072(3) 0.082(3) 0.052(2) 0.037(2) 0.015(2) 0.030(2)
O2 0.080(3) 0.087(3) 0.0378(19) 0.029(2) 0.0235(19) 0.032(2)
O3 0.086(3) 0.100(4) 0.088(4) 0.036(3) 0.045(3) 0.053(3)
N8 0.0321(18) 0.045(2) 0.046(2) 0.0153(17) 0.0052(16) 0.0061(16)
O4 0.056(2) 0.063(2) 0.077(3) 0.032(2) 0.036(2) 0.0160(19)
O5 0.068(3) 0.077(3) 0.068(3) 0.028(2) 0.036(2) -0.003(2)
O6 0.072(3) 0.058(3) 0.110(4) 0.019(3) 0.004(3) 0.029(2)

loop_
_atom_type_symbol
_atom_type_description
_atom_type_scat_dispersion_real
_atom_type_scat_dispersion_imag
_atom_type_scat_source
C C 0.0033 0.0016 'International Tables Vol C Tables 4.2.6.8 and 6.1.1.4'
H H 0.0000 0.0000 'International Tables Vol C Tables 4.2.6.8 and 6.1.1.4'
N N 0.0061 0.0033 'International Tables Vol C Tables 4.2.6.8 and 6.1.1.4'
O O 0.0106 0.0060 'International Tables Vol C Tables 4.2.6.8 and 6.1.1.4'
S S 0.1246 0.1234 'International Tables Vol C Tables 4.2.6.8 and 6.1.1.4'
Cl Cl 0.1484 0.1585 'International Tables Vol C Tables 4.2.6.8 and 6.1.1.4'
Pt Pt -1.7033 8.3905 'International Tables Vol C Tables 4.2.6.8 and 6.1.1.4'

loop_
_geom_angle_atom_site_label_1
_geom_angle_atom_site_label_2
_geom_angle_atom_site_label_3
_geom_angle
N6 Pt1 N5 84.36(13)
N6 Pt1 Cl1 176.49(10)
N5 Pt1 Cl1 92.13(10)
N6 Pt1 S1 93.83(10)
N5 Pt1 S1 177.43(10)
Cl1 Pt1 S1 89.68(4)
C1 S1 Pt1 105.60(16)
C1 N1 C17 126.0(4)
C1 N1 H1N 117.0
C17 N1 H1N 117.0
C1 N2 C18 119.6(4)
C1 N2 C2 124.0(4)
C18 N2 C2 116.3(4)
C4 N3 C3 129.1(4)
C4 N3 H3N 117(4)
C3 N3 H3N 114(4)
C11 N4 C10 122.5(3)
C11 N4 H4N 115(3)
C10 N4 H4N 122(3)
C19 N5 C21 110.7(4)
C19 N5 C22 107.8(4)
C21 N5 C22 108.6(4)
C19 N5 Pt1 106.7(2)
C21 N5 Pt1 108.5(3)
C22 N5 Pt1 114.5(3)
C20 N6 C23 107.8(3)
C20 N6 C24 109.4(3)
C23 N6 C24 107.9(3)
C20 N6 Pt1 106.8(2)
C23 N6 Pt1 115.0(3)
C24 N6 Pt1 109.8(2)
N1 C1 N2 118.7(4)
N1 C1 S1 120.9(3)
N2 C1 S1 120.4(3)
N2 C2 C3 111.2(4)
N2 C2 H2A 109.4
C3 C2 H2A 109.4
N2 C2 H2B 109.4
C3 C2 H2B 109.4
H2A C2 H2B 108.0
N3 C3 C2 110.9(4)
N3 C3 H3A 109.5
C2 C3 H3A 109.5
N3 C3 H3B 109.5
C2 C3 H3B 109.5
H3A C3 H3B 108.1
N3 C4 C5 124.6(3)
N3 C4 C16 118.3(3)
C5 C4 C16 117.1(3)
C10 C5 C6 116.0(3)
C10 C5 C4 118.8(3)
C6 C5 C4 125.2(3)
C7 C6 C5 121.5(4)
C7 C6 H6 119.2
C5 C6 H6 119.2
C6 C7 C8 121.2(4)
C6 C7 H7 119.4
C8 C7 H7 119.4
C9 C8 C7 120.1(4)
C9 C8 H8 120.0
C7 C8 H8 120.0
C8 C9 C10 119.6(4)
C8 C9 H9 120.2
C10 C9 H9 120.2
N4 C10 C9 118.5(4)
N4 C10 C5 120.0(3)
C9 C10 C5 121.5(4)
N4 C11 C16 120.4(3)
N4 C11 C12 119.0(4)
C16 C11 C12 120.6(4)
C13 C12 C11 119.9(4)
C13 C12 H12 120.1
C11 C12 H12 120.1
C12 C13 C14 120.5(4)
C12 C13 H13 119.8
C14 C13 H13 119.8
C15 C14 C13 120.5(4)
C15 C14 H14 119.7
C13 C14 H14 119.7
C14 C15 C16 120.8(4)
C14 C15 H15 119.6
C16 C15 H15 119.6
C11 C16 C15 117.7(3)
C11 C16 C4 118.9(3)
C15 C16 C4 123.3(3)
N1 C17 H17A 109.5
N1 C17 H17B 109.5
H17A C17 H17B 109.5
N1 C17 H17C 109.5
H17A C17 H17C 109.5
H17B C17 H17C 109.5
N2 C18 H18A 109.5
N2 C18 H18B 109.5
H18A C18 H18B 109.5
N2 C18 H18C 109.5
H18A C18 H18C 109.5
H18B C18 H18C 109.5
N5 C19 C20 109.4(3)
N5 C19 H19A 109.8
C20 C19 H19A 109.8
N5 C19 H19B 109.8
C20 C19 H19B 109.8
H19A C19 H19B 108.2
N6 C20 C19 109.7(3)
N6 C20 H20A 109.7
C19 C20 H20A 109.7
N6 C20 H20B 109.7
C19 C20 H20B 109.7
H20A C20 H20B 108.2
N5 C21 H21A 109.5
N5 C21 H21B 109.5
H21A C21 H21B 109.5
N5 C21 H21C 109.5
H21A C21 H21C 109.5
H21B C21 H21C 109.5
N5 C22 H22A 109.5
N5 C22 H22B 109.5
H22A C22 H22B 109.5
N5 C22 H22C 109.5
H22A C22 H22C 109.5
H22B C22 H22C 109.5
N6 C23 H23A 109.5
N6 C23 H23B 109.5
H23A C23 H23B 109.5
N6 C23 H23C 109.5
H23A C23 H23C 109.5
H23B C23 H23C 109.5
N6 C24 H24A 109.5
N6 C24 H24B 109.5
H24A C24 H24B 109.5
N6 C24 H24C 109.5
H24A C24 H24C 109.5
H24B C24 H24C 109.5
O1 N7 O3 120.4(4)
O1 N7 O2 121.7(4)
O3 N7 O2 117.8(4)
O6 N8 O5 121.3(5)
O6 N8 O4 119.9(4)
O5 N8 O4 118.8(4)

loop_
_geom_bond_atom_site_label_1
_geom_bond_atom_site_label_2
_geom_bond_distance
Pt1 N6 2.082(3)
Pt1 N5 2.095(3)
Pt1 Cl1 2.3019(10)
Pt1 S1 2.3114(11)
S1 C1 1.779(4)
N1 C1 1.316(6)
N1 C17 1.450(6)
N1 H1N 0.8800
N2 C1 1.333(6)
N2 C18 1.465(5)
N2 C2 1.473(5)
N3 C4 1.329(5)
N3 C3 1.479(5)
N3 H3N 0.75(5)
N4 C11 1.352(5)
N4 C10 1.363(5)
N4 H4N 0.88(5)
N5 C19 1.487(5)
N5 C21 1.491(6)
N5 C22 1.497(6)
N6 C20 1.490(5)
N6 C23 1.493(5)
N6 C24 1.495(5)
C2 C3 1.516(6)
C2 H2A 0.9900
C2 H2B 0.9900
C3 H3A 0.9900
C3 H3B 0.9900
C4 C5 1.435(5)
C4 C16 1.452(5)
C5 C10 1.420(5)
C5 C6 1.422(5)
C6 C7 1.361(6)
C6 H6 0.9500
C7 C8 1.393(6)
C7 H7 0.9500
C8 C9 1.363(6)
C8 H8 0.9500
C9 C10 1.412(6)
C9 H9 0.9500
C11 C16 1.406(5)
C11 C12 1.412(5)
C12 C13 1.357(6)
C12 H12 0.9500
C13 C14 1.402(6)
C13 H13 0.9500
C14 C15 1.366(5)
C14 H14 0.9500
C15 C16 1.418(5)
C15 H15 0.9500
C17 H17A 0.9800
C17 H17B 0.9800
C17 H17C 0.9800
C18 H18A 0.9800
C18 H18B 0.9800
C18 H18C 0.9800
C19 C20 1.497(6)
C19 H19A 0.9900
C19 H19B 0.9900
C20 H20A 0.9900
C20 H20B 0.9900
C21 H21A 0.9800
C21 H21B 0.9800
C21 H21C 0.9800
C22 H22A 0.9800
C22 H22B 0.9800
C22 H22C 0.9800
C23 H23A 0.9800
C23 H23B 0.9800
C23 H23C 0.9800
C24 H24A 0.9800
C24 H24B 0.9800
C24 H24C 0.9800
N7 O1 1.222(5)
N7 O3 1.222(5)
N7 O2 1.228(5)
N8 O6 1.227(6)
N8 O5 1.236(5)
N8 O4 1.248(5)

loop_
_geom_hbond_atom_site_label_D
_geom_hbond_atom_site_label_H
_geom_hbond_atom_site_label_A
_geom_hbond_distance_DH
_geom_hbond_distance_HA
_geom_hbond_distance_DA
_geom_hbond_angle_DHA
_geom_hbond_site_symmetry_A
N1 H1N O1 0.88 2.22 2.926(6) 136.7 2_554
N3 H3N O2 0.75(5) 2.33(6) 3.021(5) 156(6) 1_565
N4 H4N O4 0.88(5) 2.00(5) 2.827(5) 158(5) 2
